data_2019902
loop_
_publ_author_name
'Paz, Cristian'
'Burgos, Viviana'
'Suarez, Sebasti\'an'
'Baggio, Ricardo'

_publ_section_title
;
 A monoclinic form of dendocarbin A: a borderline case of one-dimensional
 isostructural polymorphism
;
_journal_coeditor_code YP3088
_journal_issue 4
_journal_name_full 'Acta Crystallographica Section C'
_journal_page_first
;
;
_journal_paper_doi 10.1107/S2053229615004994
_journal_volume 71
_journal_year 2015
_chemical_formula_moiety 'C15 H22 O3'
_chemical_formula_sum 'C15 H22 O3'
_chemical_formula_weight 250.32
_chemical_name_common
;
Dendrocarbin A
;
_chemical_name_systematic
;
(1<i>R</i>,5a<i>S</i>,9a<i>S</i>,9b<i>R</i>)-1-Hydroxy-6,6,9a-\
trimethyldodecahydronaphtho[1,2-<i>c</i>]furan-3-one
;
_space_group_crystal_system monoclinic
_space_group_IT_number 4
_space_group_name_Hall 'P 2yb'
_space_group_name_H-M_alt 'P 1 21 1'
_symmetry_space_group_name_Hall 'P 2yb'
_symmetry_space_group_name_H-M 'P 1 21 1'
_atom_sites_solution_hydrogens mixed
_audit_creation_method SHELXL-2014/6
_cell_angle_alpha 90
_cell_angle_beta 108.750(13)
_cell_angle_gamma 90
_cell_formula_units_Z 2
_cell_length_a 8.2892(10)
_cell_length_b 8.3401(7)
_cell_length_c 11.0225(13)
_cell_measurement_reflns_used 3400
_cell_measurement_temperature 295(2)
_cell_measurement_theta_max 25.4140
_cell_measurement_theta_min 3.9130
_cell_volume 721.58(15)
_computing_cell_refinement
;
CrysAlis PRO (Oxford Diffraction, 2009)
;
_computing_data_collection
;
CrysAlis PRO (Oxford Diffraction, 2009)
;
_computing_data_reduction
;
CrysAlis PRO (Oxford Diffraction, 2009)
;
_computing_molecular_graphics
;
XP in SHELXTL (Sheldrick, 2008)
;
_computing_publication_material
;
SHELXL2013 (Sheldrick, 2008) and PLATON (Spek, 2009)
;
_computing_structure_refinement
;
SHELXL2014 (Sheldrick, 2008)
;
_computing_structure_solution
;
SHELXS (Sheldrick, 2008)
;
_diffrn_ambient_temperature 295(2)
_diffrn_measured_fraction_theta_full 0.995
_diffrn_measured_fraction_theta_max 0.947
_diffrn_measurement_device_type 'Oxford Diffraction Gemini CCD S Ultra'
_diffrn_measurement_method '\w scans, thick slices'
_diffrn_radiation_type MoK\a
_diffrn_radiation_wavelength 0.71073
_diffrn_reflns_av_R_equivalents 0.0319
_diffrn_reflns_limit_h_max 11
_diffrn_reflns_limit_h_min -11
_diffrn_reflns_limit_k_max 11
_diffrn_reflns_limit_k_min -11
_diffrn_reflns_limit_l_max 14
_diffrn_reflns_limit_l_min -14
_diffrn_reflns_number 11012
_diffrn_reflns_theta_full 26.000
_diffrn_reflns_theta_max 28.789
_diffrn_reflns_theta_min 3.905
_exptl_absorpt_coefficient_mu 0.079
_exptl_absorpt_correction_T_max 0.988
_exptl_absorpt_correction_T_min 0.967
_exptl_absorpt_correction_type multi-scan
_exptl_absorpt_process_details
;
(CrysAlis PRO; Oxford Diffraction, 2009)
;
_exptl_crystal_colour colourless
_exptl_crystal_density_diffrn 1.152
_exptl_crystal_description block
_exptl_crystal_F_000 272
_exptl_crystal_size_max 0.24
_exptl_crystal_size_mid 0.18
_exptl_crystal_size_min 0.12
_refine_diff_density_max 0.154
_refine_diff_density_min -0.157
_refine_ls_extinction_method none
_refine_ls_goodness_of_fit_ref 1.021
_refine_ls_hydrogen_treatment mixed
_refine_ls_matrix_type full
_refine_ls_number_parameters 170
_refine_ls_number_reflns 3411
_refine_ls_number_restraints 1
_refine_ls_restrained_S_all 1.020
_refine_ls_R_factor_all 0.0705
_refine_ls_R_factor_gt 0.0429
_refine_ls_shift/su_max 0.000
_refine_ls_shift/su_mean 0.000
_refine_ls_structure_factor_coef Fsqd
_refine_ls_weighting_details 'w=1/[\s^2^(Fo^2^)+(0.0402P)^2^+0.0646P] where P=(Fo^2^+2Fc^2^)/3'
_refine_ls_weighting_scheme calc
_refine_ls_wR_factor_gt 0.0852
_refine_ls_wR_factor_ref 0.0969
_reflns_number_gt 2519
_reflns_number_total 3411
_reflns_threshold_expression I>2\s(I)
_cod_data_source_file yp3088sup1.cf
_cod_data_source_block I
_cod_database_code 2019902
_cod_database_fobs_code 2019902
_shelx_space_group_comment
;
The symmetry employed for this shelxl refinement is uniquely defined
by the following loop, which should always be used as a source of
symmetry information in preference to the above space-group names.
They are only intended as comments.
;
_shelxl_version_number 2014/6

loop_
_space_group_symop_operation_xyz
'x, y, z'
'-x, y+1/2, -z'

loop_
_atom_site_type_symbol
_atom_site_label
_atom_site_fract_x
_atom_site_fract_y
_atom_site_fract_z
_atom_site_U_iso_or_equiv
_atom_site_adp_type
_atom_site_calc_flag
_atom_site_occupancy
O O1 0.3432(2) 0.3387(3) 0.3519(2) 0.0627(5) Uani d 1
H H1O 0.308(4) 0.309(4) 0.409(3) 0.073(10) Uiso d 1
O O2 0.7646(2) 0.6896(2) 0.46443(18) 0.0591(5) Uani d 1
O O3 0.5689(2) 0.5045(2) 0.45756(17) 0.0553(5) Uani d 1
C C1 0.5275(4) 0.0419(3) 0.2243(3) 0.0612(7) Uani d 1
H H1A 0.4799 0.0129 0.2909 0.073 Uiso calc 1
H H1B 0.4386 0.0943 0.1562 0.073 Uiso calc 1
C C2 0.5820(5) -0.1096(4) 0.1718(3) 0.0824(10) Uani d 1
H H2A 0.6639 -0.1675 0.2408 0.099 Uiso calc 1
H H2B 0.4838 -0.1783 0.1357 0.099 Uiso calc 1
C C3 0.6610(5) -0.0691(4) 0.0695(3) 0.0839(10) Uani d 1
H H3A 0.5760 -0.0165 -0.0010 0.101 Uiso calc 1
H H3B 0.6932 -0.1679 0.0371 0.101 Uiso calc 1
C C4 0.8176(4) 0.0393(3) 0.1162(3) 0.0650(8) Uani d 1
C C5 0.7668(3) 0.1913(3) 0.1786(2) 0.0468(6) Uani d 1
H H5 0.6822 0.2465 0.1078 0.056 Uiso calc 1
C C6 0.9134(3) 0.3110(3) 0.2271(3) 0.0609(7) Uani d 1
H H6A 1.0134 0.2543 0.2801 0.073 Uiso calc 1
H H6B 0.9401 0.3543 0.1541 0.073 Uiso calc 1
C C7 0.8772(3) 0.4465(3) 0.3024(2) 0.0514(6) Uani d 1
H H7 0.9555 0.5297 0.3282 0.062 Uiso calc 1
C C8 0.7363(3) 0.4511(3) 0.3333(2) 0.0423(5) Uani d 1
C C9 0.6015(3) 0.3248(3) 0.2981(2) 0.0397(5) Uani d 1
H H9 0.5178 0.3558 0.2162 0.048 Uiso calc 1
C C10 0.6744(3) 0.1602(3) 0.2793(2) 0.0425(5) Uani d 1
C C11 0.5168(3) 0.3423(3) 0.4014(2) 0.0457(6) Uani d 1
H H11 0.5577 0.2592 0.4670 0.055 Uiso calc 1
C C12 0.6971(3) 0.5629(3) 0.4220(2) 0.0467(6) Uani d 1
C C13 0.9684(5) -0.0556(4) 0.2049(3) 0.0888(11) Uani d 1
H H13A 0.9368 -0.1005 0.2743 0.133 Uiso calc 1
H H13B 1.0641 0.0148 0.2386 0.133 Uiso calc 1
H H13C 0.9986 -0.1403 0.1573 0.133 Uiso calc 1
C C14 0.8664(5) 0.0924(5) -0.0011(3) 0.0933(11) Uani d 1
H H14A 0.8705 0.0004 -0.0524 0.140 Uiso calc 1
H H14B 0.9762 0.1431 0.0270 0.140 Uiso calc 1
H H14C 0.7830 0.1667 -0.0512 0.140 Uiso calc 1
C C15 0.7933(3) 0.0989(3) 0.4082(2) 0.0506(6) Uani d 1
H H15A 0.7319 0.0925 0.4685 0.076 Uiso calc 1
H H15B 0.8876 0.1713 0.4399 0.076 Uiso calc 1
H H15C 0.8350 -0.0055 0.3968 0.076 Uiso calc 1

loop_
_atom_site_aniso_label
_atom_site_aniso_U_11
_atom_site_aniso_U_22
_atom_site_aniso_U_33
_atom_site_aniso_U_12
_atom_site_aniso_U_13
_atom_site_aniso_U_23
O1 0.0392(10) 0.0867(14) 0.0655(12) -0.0038(9) 0.0214(9) 0.0109(11)
O2 0.0632(12) 0.0465(10) 0.0743(12) -0.0044(9) 0.0315(10) -0.0102(10)
O3 0.0548(10) 0.0582(10) 0.0636(11) -0.0037(8) 0.0337(9) -0.0075(9)
C1 0.0668(17) 0.0648(18) 0.0476(13) -0.0229(14) 0.0124(12) -0.0067(13)
C2 0.109(3) 0.0650(19) 0.0684(19) -0.0350(18) 0.0211(19) -0.0268(16)
C3 0.116(3) 0.073(2) 0.0601(18) -0.011(2) 0.0242(19) -0.0281(16)
C4 0.082(2) 0.0631(18) 0.0529(15) 0.0051(15) 0.0252(15) -0.0128(14)
C5 0.0521(14) 0.0506(14) 0.0389(12) -0.0007(12) 0.0166(10) -0.0026(11)
C6 0.0585(16) 0.0675(17) 0.0694(17) -0.0092(14) 0.0384(14) -0.0122(15)
C7 0.0540(15) 0.0499(14) 0.0571(14) -0.0124(12) 0.0274(12) -0.0041(12)
C8 0.0460(13) 0.0422(12) 0.0418(12) -0.0017(11) 0.0187(10) 0.0038(10)
C9 0.0371(11) 0.0480(13) 0.0329(11) -0.0022(10) 0.0099(9) 0.0051(10)
C10 0.0450(13) 0.0446(13) 0.0350(11) -0.0066(10) 0.0088(10) -0.0011(10)
C11 0.0397(13) 0.0534(15) 0.0457(12) -0.0018(11) 0.0160(10) 0.0056(12)
C12 0.0469(14) 0.0450(14) 0.0515(13) 0.0041(11) 0.0203(11) 0.0042(12)
C13 0.107(3) 0.075(2) 0.087(2) 0.027(2) 0.035(2) -0.0165(19)
C14 0.123(3) 0.104(3) 0.070(2) 0.012(2) 0.055(2) -0.016(2)
C15 0.0584(15) 0.0479(14) 0.0418(13) 0.0033(11) 0.0108(11) 0.0013(11)

loop_
_atom_type_symbol
_atom_type_description
_atom_type_scat_dispersion_real
_atom_type_scat_dispersion_imag
_atom_type_scat_source
C C 0.0033 0.0016 'International Tables Vol C Tables 4.2.6.8 and 6.1.1.4'
H H 0.0000 0.0000 'International Tables Vol C Tables 4.2.6.8 and 6.1.1.4'
O O 0.0106 0.0060 'International Tables Vol C Tables 4.2.6.8 and 6.1.1.4'

loop_
_geom_angle_atom_site_label_1
_geom_angle_atom_site_label_2
_geom_angle_atom_site_label_3
_geom_angle
C11 O1 H1O 107(2)
C12 O3 C11 111.10(18)
C2 C1 C10 113.0(2)
C2 C1 H1A 109.0
C10 C1 H1A 109.0
C2 C1 H1B 109.0
C10 C1 H1B 109.0
H1A C1 H1B 107.8
C3 C2 C1 110.6(3)
C3 C2 H2A 109.5
C1 C2 H2A 109.5
C3 C2 H2B 109.5
C1 C2 H2B 109.5
H2A C2 H2B 108.1
C2 C3 C4 113.9(2)
C2 C3 H3A 108.8
C4 C3 H3A 108.8
C2 C3 H3B 108.8
C4 C3 H3B 108.8
H3A C3 H3B 107.7
C3 C4 C13 109.8(3)
C3 C4 C14 108.1(3)
C13 C4 C14 107.6(3)
C3 C4 C5 107.9(2)
C13 C4 C5 114.7(2)
C14 C4 C5 108.5(3)
C6 C5 C10 112.09(18)
C6 C5 C4 112.8(2)
C10 C5 C4 116.2(2)
C6 C5 H5 104.8
C10 C5 H5 104.8
C4 C5 H5 104.8
C7 C6 C5 114.2(2)
C7 C6 H6A 108.7
C5 C6 H6A 108.7
C7 C6 H6B 108.7
C5 C6 H6B 108.7
H6A C6 H6B 107.6
C8 C7 C6 121.4(2)
C8 C7 H7 119.3
C6 C7 H7 119.3
C7 C8 C12 126.7(2)
C7 C8 C9 124.3(2)
C12 C8 C9 108.38(19)
C8 C9 C11 102.97(18)
C8 C9 C10 111.75(17)
C11 C9 C10 118.68(18)
C8 C9 H9 107.6
C11 C9 H9 107.6
C10 C9 H9 107.6
C1 C10 C15 110.2(2)
C1 C10 C9 109.34(19)
C15 C10 C9 109.63(18)
C1 C10 C5 109.53(19)
C15 C10 C5 113.5(2)
C9 C10 C5 104.54(17)
O1 C11 O3 108.23(19)
O1 C11 C9 112.26(19)
O3 C11 C9 104.75(18)
O1 C11 H11 110.5
O3 C11 H11 110.5
C9 C11 H11 110.5
O2 C12 O3 121.0(2)
O2 C12 C8 129.6(2)
O3 C12 C8 109.4(2)
C4 C13 H13A 109.5
C4 C13 H13B 109.5
H13A C13 H13B 109.5
C4 C13 H13C 109.5
H13A C13 H13C 109.5
H13B C13 H13C 109.5
C4 C14 H14A 109.5
C4 C14 H14B 109.5
H14A C14 H14B 109.5
C4 C14 H14C 109.5
H14A C14 H14C 109.5
H14B C14 H14C 109.5
C10 C15 H15A 109.5
C10 C15 H15B 109.5
H15A C15 H15B 109.5
C10 C15 H15C 109.5
H15A C15 H15C 109.5
H15B C15 H15C 109.5

loop_
_geom_bond_atom_site_label_1
_geom_bond_atom_site_label_2
_geom_bond_distance
O1 C11 1.365(3)
O1 H1O 0.81(3)
O2 C12 1.217(3)
O3 C12 1.337(3)
O3 C11 1.493(3)
C1 C2 1.518(4)
C1 C10 1.533(3)
C1 H1A 0.9700
C1 H1B 0.9700
C2 C3 1.512(5)
C2 H2A 0.9700
C2 H2B 0.9700
C3 C4 1.529(4)
C3 H3A 0.9700
C3 H3B 0.9700
C4 C13 1.536(5)
C4 C14 1.539(4)
C4 C5 1.563(4)
C5 C6 1.531(3)
C5 C10 1.560(3)
C5 H5 0.9800
C6 C7 1.489(3)
C6 H6A 0.9700
C6 H6B 0.9700
C7 C8 1.318(3)
C7 H7 0.9300
C8 C12 1.461(3)
C8 C9 1.493(3)
C9 C11 1.525(3)
C9 C10 1.540(3)
C9 H9 0.9800
C10 C15 1.533(3)
C11 H11 0.9800
C13 H13A 0.9600
C13 H13B 0.9600
C13 H13C 0.9600
C14 H14A 0.9600
C14 H14B 0.9600
C14 H14C 0.9600
C15 H15A 0.9600
C15 H15B 0.9600
C15 H15C 0.9600
